data_4034992
loop_
_publ_author_name
'Oshchepkov, Aleksandr S.'
'Shumilova, Tatiana A.'
'Namashivaya, Siva R.'
'Fedorova, Olga A.'
'Dorovatovskii, Pavel V.'
'Khrustalev, Viktor N.'
'Kataev, Evgeny A.'

_publ_section_title
;
 Hybrid Macrocycles for Selective Binding and Sensing of Fluoride in
 Aqueous Solution.
;
_journal_issue 4
_journal_name_full 'The Journal of organic chemistry'
_journal_page_first 2145
_journal_page_last 2153
_journal_paper_doi 10.1021/acs.joc.7b03077
_journal_volume 83
_journal_year 2018
_chemical_formula_moiety 'C42 H46 N8 O4, 2(Cl), H2 O'
_chemical_formula_sum 'C42 H48 Cl2 N8 O5'
_chemical_formula_weight 815.78
_space_group_crystal_system monoclinic
_space_group_IT_number 15
_space_group_name_Hall '-C 2yc'
_space_group_name_H-M_alt 'C 1 2/c 1'
_atom_sites_solution_hydrogens mixed
_atom_sites_solution_primary difmap
_atom_sites_solution_secondary difmap
_audit_creation_method SHELXL-2014/6
_cell_angle_alpha 90
_cell_angle_beta 127.90(3)
_cell_angle_gamma 90
_cell_formula_units_Z 8
_cell_length_a 26.263(5)
_cell_length_b 24.983(5)
_cell_length_c 16.363(3)
_cell_measurement_reflns_used 500
_cell_measurement_temperature 100(2)
_cell_measurement_theta_max 33.5
_cell_measurement_theta_min 3.5
_cell_volume 8472(4)
_computing_cell_refinement 'iMosflm (Battye <i>et al.</i>, 2011)'
_computing_data_collection 'Automar (MarXperts, 2015)'
_computing_data_reduction iMosflm
_computing_molecular_graphics 'SHELXTL (Sheldrick, 2015)'
_computing_publication_material SHELXTL
_computing_structure_refinement 'SHELXL-2014/6 (Sheldrick, 2015)'
_computing_structure_solution 'SHELXS-97 (Sheldrick, 2015)'
_diffrn_ambient_temperature 100(2)
_diffrn_measured_fraction_theta_full 0.992
_diffrn_measured_fraction_theta_max 0.992
_diffrn_measurement_device_type 'MAR CCD'
_diffrn_measurement_method '/f scan'
_diffrn_radiation_type synchrotron
_diffrn_radiation_wavelength 0.96990
_diffrn_reflns_av_R_equivalents 0.0725
_diffrn_reflns_av_unetI/netI 0.1063
_diffrn_reflns_Laue_measured_fraction_full 0.992
_diffrn_reflns_Laue_measured_fraction_max 0.992
_diffrn_reflns_limit_h_max 31
_diffrn_reflns_limit_h_min -31
_diffrn_reflns_limit_k_max 30
_diffrn_reflns_limit_k_min -30
_diffrn_reflns_limit_l_max 19
_diffrn_reflns_limit_l_min -17
_diffrn_reflns_number 63812
_diffrn_reflns_point_group_measured_fraction_full 0.992
_diffrn_reflns_point_group_measured_fraction_max 0.992
_diffrn_reflns_theta_full 35.587
_diffrn_reflns_theta_max 35.993
_diffrn_reflns_theta_min 3.350
_exptl_absorpt_coefficient_mu 0.474
_exptl_absorpt_correction_T_max 0.980
_exptl_absorpt_correction_T_min 0.850
_exptl_absorpt_correction_type multi-scan
_exptl_absorpt_process_details 'Scala (Evans, 2006)'
_exptl_crystal_colour yellow
_exptl_crystal_density_diffrn 1.279
_exptl_crystal_description prism
_exptl_crystal_F_000 3440
_exptl_crystal_size_max 0.30
_exptl_crystal_size_mid 0.05
_exptl_crystal_size_min 0.02
_refine_diff_density_max 0.531
_refine_diff_density_min -0.498
_refine_diff_density_rms 0.081
_refine_ls_extinction_coef 0.00246(10)
_refine_ls_extinction_expression Fc^*^=kFc[1+0.001xFc^2^\l^3^/sin(2\q)]^-1/4^
_refine_ls_extinction_method SHELXL
_refine_ls_goodness_of_fit_ref 1.049
_refine_ls_hydrogen_treatment constr
_refine_ls_matrix_type full
_refine_ls_number_parameters 531
_refine_ls_number_reflns 7838
_refine_ls_number_restraints 8
_refine_ls_restrained_S_all 1.049
_refine_ls_R_factor_all 0.1311
_refine_ls_R_factor_gt 0.0976
_refine_ls_shift/su_max 0.001
_refine_ls_shift/su_mean 0.000
_refine_ls_structure_factor_coef Fsqd
_refine_ls_weighting_details 'w=1/[\s^2^(Fo^2^)+(0.06P)^2^+24.0P] where P=(Fo^2^+2Fc^2^)/3'
_refine_ls_weighting_scheme calc
_refine_ls_wR_factor_gt 0.1802
_refine_ls_wR_factor_ref 0.2012
_reflns_Friedel_coverage 0.000
_reflns_number_gt 5506
_reflns_number_total 7838
_reflns_threshold_expression 'I > 2\s(I)'
_cod_data_source_file jo7b03077_si_002.cif
_cod_data_source_block Rad79_sq
_cod_original_sg_symbol_H-M 'C 2/c'
_cod_database_code 4034992
_shelx_space_group_comment
;
The symmetry employed for this shelxl refinement is uniquely defined
by the following loop, which should always be used as a source of
symmetry information in preference to the above space-group names.
They are only intended as comments.
;
_shelx_estimated_absorpt_t_min 0.862
_shelx_estimated_absorpt_t_max 0.990
_platon_squeeze_void_probe_radius 1.20
_shelxl_version_number 2014/6

loop_
_space_group_symop_operation_xyz
'x, y, z'
'-x, y, -z+1/2'
'x+1/2, y+1/2, z'
'-x+1/2, y+1/2, -z+1/2'
'-x, -y, -z'
'x, -y, z-1/2'
'-x+1/2, -y+1/2, -z'
'x+1/2, -y+1/2, z-1/2'

loop_
_atom_site_label
_atom_site_type_symbol
_atom_site_fract_x
_atom_site_fract_y
_atom_site_fract_z
_atom_site_U_iso_or_equiv
_atom_site_adp_type
_atom_site_occupancy
_atom_site_site_symmetry_order
_atom_site_calc_flag
_atom_site_refinement_flags_posn
_atom_site_refinement_flags_adp
_atom_site_refinement_flags_occupancy
_atom_site_disorder_assembly
_atom_site_disorder_group
Cl1 Cl 0.31757(3) 0.36332(3) 0.82657(5) 0.04616(19) Uani 1 1 d . . . . .
Cl2 Cl 0.5000 0.37030(4) 0.2500 0.0553(3) Uani 1 2 d S T P . .
Cl3 Cl 0.47468(6) 0.34225(6) 0.79145(10) 0.0516(4) Uani 0.5 1 d . . P . .
O1 O 0.38223(8) 0.56533(7) 0.77283(14) 0.0506(6) Uani 1 1 d . . . . .
O2 O 0.17024(9) 0.37169(8) 0.39929(14) 0.0565(6) Uani 1 1 d . . . . .
O3 O 0.21488(9) 0.39901(8) 1.22725(14) 0.0566(6) Uani 1 1 d . . . . .
O4 O 0.04692(9) 0.43421(9) 0.88966(16) 0.0641(7) Uani 1 1 d . . . . .
N1 N 0.28402(10) 0.45601(9) 0.61271(16) 0.0484(7) Uani 1 1 d . . . . .
N2 N 0.35910(10) 0.48604(9) 0.81395(16) 0.0461(7) Uani 1 1 d . . . . .
H2A H 0.3446 0.4524 0.7926 0.055 Uiso 1 1 d R U . . .
N3 N 0.46433(9) 0.37486(8) 1.03023(16) 0.0418(6) Uani 1 1 d . . . . .
H3A H 0.4700 0.3803 1.0903 0.050 Uiso 1 1 d R U . . .
H3B H 0.4237 0.3621 0.9825 0.050 Uiso 1 1 d R U . . .
N4 N 0.43741(9) 0.25756(9) 0.99833(16) 0.0428(6) Uani 1 1 d . . . . .
N5 N 0.36836(10) 0.26905(10) 0.76500(16) 0.0486(7) Uani 1 1 d . . . . .
H5A H 0.4065 0.2806 0.7815 0.058 Uiso 1 1 d R U . . .
H5B H 0.3547 0.2942 0.7878 0.058 Uiso 1 1 d R U . . .
N6 N 0.23349(10) 0.35706(9) 0.57380(16) 0.0493(7) Uani 1 1 d . . . . .
H6A H 0.2649 0.3705 0.6367 0.059 Uiso 1 1 d R U . . .
N7 N 0.32601(9) 0.28672(9) 1.01122(17) 0.0477(7) Uani 1 1 d . . . . .
H7A H 0.3346 0.3114 0.9812 0.057 Uiso 1 1 d R U . . .
N8 N 0.13283(9) 0.41906(7) 1.05855(15) 0.0505(7) Uani 1 1 d D . . . .
C1 C 0.24308(12) 0.44144(11) 0.5119(2) 0.0465(8) Uani 1 1 d . . . . .
C2 C 0.22994(13) 0.47396(12) 0.4322(2) 0.0533(9) Uani 1 1 d . . . . .
H2 H 0.2003 0.4627 0.3621 0.064 Uiso 1 1 calc R U . . .
C3 C 0.26075(13) 0.52311(12) 0.4562(2) 0.0552(9) Uani 1 1 d . . . . .
H3 H 0.2530 0.5457 0.4029 0.066 Uiso 1 1 calc R U . . .
C4 C 0.30320(12) 0.53871(11) 0.5596(2) 0.0504(8) Uani 1 1 d . . . . .
H4 H 0.3250 0.5721 0.5786 0.060 Uiso 1 1 calc R U . . .
C5 C 0.31274(11) 0.50396(11) 0.6344(2) 0.0458(8) Uani 1 1 d . . . . .
C6 C 0.35514(11) 0.52151(11) 0.7466(2) 0.0463(8) Uani 1 1 d . . . . .
C7 C 0.38599(11) 0.50132(11) 0.91767(19) 0.0452(8) Uani 1 1 d . . . . .
C8 C 0.35951(12) 0.54617(11) 0.9313(2) 0.0469(8) Uani 1 1 d . . . . .
H8 H 0.3250 0.5654 0.8728 0.056 Uiso 1 1 calc R U . . .
C9 C 0.38403(12) 0.56239(11) 1.0308(2) 0.0479(8) Uani 1 1 d . . . . .
H9 H 0.3666 0.5929 1.0404 0.058 Uiso 1 1 calc R U . . .
C10 C 0.43364(12) 0.53395(11) 1.1155(2) 0.0486(8) Uani 1 1 d . . . . .
H10 H 0.4497 0.5447 1.1832 0.058 Uiso 1 1 calc R U . . .
C11 C 0.46032(12) 0.48991(11) 1.1028(2) 0.0464(8) Uani 1 1 d . . . . .
H11 H 0.4947 0.4710 1.1620 0.056 Uiso 1 1 calc R U . . .
C12 C 0.43711(11) 0.47291(11) 1.0034(2) 0.0440(8) Uani 1 1 d . . . . .
C13 C 0.47120(12) 0.42746(10) 0.9930(2) 0.0456(8) Uani 1 1 d . . . . .
H13A H 0.4531 0.4239 0.9194 0.055 Uiso 1 1 calc R U . . .
H13B H 0.5176 0.4362 1.0334 0.055 Uiso 1 1 calc R U . . .
C14 C 0.51184(11) 0.33405(10) 1.04798(19) 0.0419(7) Uani 1 1 d . . . . .
H14A H 0.5563 0.3469 1.1024 0.050 Uiso 1 1 calc R U . . .
H14B H 0.5069 0.3289 0.9835 0.050 Uiso 1 1 calc R U . . .
C15 C 0.50098(11) 0.28074(10) 1.08140(19) 0.0422(7) Uani 1 1 d . . . . .
H15A H 0.5354 0.2552 1.0996 0.051 Uiso 1 1 calc R U . . .
H15B H 0.5037 0.2865 1.1439 0.051 Uiso 1 1 calc R U . . .
C16 C 0.44255(12) 0.22187(12) 0.9310(2) 0.0520(9) Uani 1 1 d . . . . .
H16A H 0.4551 0.1856 0.9618 0.062 Uiso 1 1 calc R U . . .
H16B H 0.4770 0.2354 0.9286 0.062 Uiso 1 1 calc R U . . .
C17 C 0.37992(13) 0.21814(12) 0.8212(2) 0.0537(9) Uani 1 1 d . . . . .
H17A H 0.3825 0.1881 0.7844 0.064 Uiso 1 1 calc R U . . .
H17B H 0.3436 0.2111 0.8232 0.064 Uiso 1 1 calc R U . . .
C18 C 0.31975(12) 0.26542(13) 0.6486(2) 0.0523(9) Uani 1 1 d . . . . .
H18A H 0.3304 0.2340 0.6249 0.063 Uiso 1 1 calc R U . . .
H18B H 0.3238 0.2977 0.6180 0.063 Uiso 1 1 calc R U . . .
C19 C 0.25049(12) 0.26056(12) 0.6081(2) 0.0489(8) Uani 1 1 d . . . . .
C20 C 0.22545(12) 0.20987(12) 0.6048(2) 0.0521(9) Uani 1 1 d . . . . .
H20 H 0.2533 0.1797 0.6338 0.062 Uiso 1 1 calc R U . . .
C21 C 0.16074(13) 0.20360(12) 0.5597(2) 0.0561(9) Uani 1 1 d . . . . .
H21 H 0.1443 0.1694 0.5582 0.067 Uiso 1 1 calc R U . . .
C22 C 0.12031(13) 0.24735(13) 0.5170(2) 0.0609(9) Uani 1 1 d . . . . .
H22 H 0.0756 0.2428 0.4836 0.073 Uiso 1 1 calc R U . . .
C23 C 0.14392(12) 0.29798(13) 0.5222(2) 0.0549(9) Uani 1 1 d . . . . .
H23 H 0.1156 0.3279 0.4941 0.066 Uiso 1 1 calc R U . . .
C24 C 0.20916(12) 0.30490(12) 0.56849(19) 0.0479(8) Uani 1 1 d . . . . .
C25 C 0.21182(12) 0.38733(12) 0.4893(2) 0.0501(8) Uani 1 1 d . . . . .
C26 C 0.41094(12) 0.22620(11) 1.0415(2) 0.0485(8) Uani 1 1 d . . . . .
H26A H 0.4449 0.2016 1.0949 0.058 Uiso 1 1 calc R U . . .
H26B H 0.3747 0.2040 0.9854 0.058 Uiso 1 1 calc R U . . .
C27 C 0.38697(12) 0.25960(11) 1.0895(2) 0.0476(8) Uani 1 1 d . . . . .
H27A H 0.3810 0.2361 1.1317 0.057 Uiso 1 1 calc R U . . .
H27B H 0.4200 0.2867 1.1361 0.057 Uiso 1 1 calc R U . . .
C28 C 0.29191(11) 0.31246(11) 1.0391(2) 0.0453(8) Uani 1 1 d . . . . .
C29 C 0.31605(12) 0.31361(11) 1.1427(2) 0.0459(8) Uani 1 1 d . . . . .
H29 H 0.3553 0.2958 1.1938 0.055 Uiso 1 1 calc R U . . .
C30 C 0.28266(12) 0.34092(11) 1.1716(2) 0.0474(8) Uani 1 1 d . . . . .
H30 H 0.3004 0.3417 1.2426 0.057 Uiso 1 1 calc R U . . .
C31 C 0.22505(12) 0.36667(11) 1.1005(2) 0.0460(8) Uani 1 1 d . . . . .
C32 C 0.19257(12) 0.39562(11) 1.1353(2) 0.0499(8) Uani 1 1 d . . . . .
C33 C 0.10140(13) 0.41612(12) 0.9519(2) 0.0531(9) Uani 1 1 d . . . . .
C34 C 0.13685(12) 0.38885(11) 0.9191(2) 0.0475(8) Uani 1 1 d . . . . .
C35 C 0.10844(13) 0.38639(11) 0.8139(2) 0.0499(8) Uani 1 1 d . . . . .
H35 H 0.0679 0.4029 0.7642 0.060 Uiso 1 1 calc R U . . .
C36 C 0.14058(12) 0.35916(11) 0.7826(2) 0.0495(8) Uani 1 1 d . . . . .
H36 H 0.1213 0.3573 0.7109 0.059 Uiso 1 1 calc R U . . .
C37 C 0.19956(12) 0.33500(11) 0.8535(2) 0.0465(8) Uani 1 1 d . . . . .
H37 H 0.2199 0.3165 0.8297 0.056 Uiso 1 1 calc R U . . .
C38 C 0.23053(11) 0.33718(10) 0.9614(2) 0.0446(8) Uani 1 1 d . . . . .
C39 C 0.19755(11) 0.36460(10) 0.9942(2) 0.0448(8) Uani 1 1 d . . . . .
C40 C 0.09948(11) 0.44816(5) 1.0939(2) 0.0628(9) Uani 1 1 d D . . . .
H40A H 0.1031 0.4268 1.1482 0.075 Uiso 0.75 1 calc R U P A 1
H40B H 0.0531 0.4517 1.0348 0.075 Uiso 0.75 1 calc R U P A 1
H40C H 0.1215 0.4396 1.1676 0.075 Uiso 0.25 1 calc R U P B 2
H40D H 0.0545 0.4351 1.0536 0.075 Uiso 0.25 1 calc R U P B 2
C41 C 0.12768(14) 0.50366(7) 1.13658(16) 0.0681(9) Uani 0.75 1 d D . P C 1
H41A H 0.1088 0.5186 1.1686 0.082 Uiso 0.75 1 calc R U P C 1
H41B H 0.1748 0.5003 1.1915 0.082 Uiso 0.75 1 calc R U P C 1
C42 C 0.11534(16) 0.54234(9) 1.05446(18) 0.0681(9) Uani 0.75 1 d D . P C 1
H42A H 0.1344 0.5772 1.0863 0.102 Uiso 0.75 1 calc R U P C 1
H42B H 0.0687 0.5465 1.0005 0.102 Uiso 0.75 1 calc R U P C 1
H42C H 0.1349 0.5283 1.0236 0.102 Uiso 0.75 1 calc R U P C 1
C41A C 0.09861(12) 0.50835(7) 1.0819(4) 0.0681(9) Uani 0.25 1 d D . P C 2
H41C H 0.0742 0.5246 1.1035 0.082 Uiso 0.25 1 calc R U P C 2
H41D H 0.0754 0.5169 1.0078 0.082 Uiso 0.25 1 calc R U P C 2
C42A C 0.16515(12) 0.53339(12) 1.1442(9) 0.0681(9) Uani 0.25 1 d D . P C 2
H42D H 0.1611 0.5720 1.1306 0.102 Uiso 0.25 1 calc R U P C 2
H42E H 0.1900 0.5171 1.1242 0.102 Uiso 0.25 1 calc R U P C 2
H42F H 0.1874 0.5273 1.2182 0.102 Uiso 0.25 1 calc R U P C 2
O5 O 0.57772(19) 0.36557(18) 0.7445(3) 0.0675(13) Uani 0.5 1 d . . P . .
H5C H 0.5492 0.3591 0.7576 0.101 Uiso 0.5 1 d R U P . .
H5D H 0.6148 0.3810 0.7996 0.101 Uiso 0.5 1 d R U P . .
O6 O 0.51706(18) 0.2520(2) 0.7109(3) 0.0719(15) Uani 0.5 1 d . . P . .
H6B H 0.5048 0.2784 0.7340 0.108 Uiso 0.5 1 d R U P . .
H6C H 0.5294 0.2225 0.7515 0.108 Uiso 0.5 1 d R U P . .

loop_
_atom_site_aniso_label
_atom_site_aniso_U_11
_atom_site_aniso_U_22
_atom_site_aniso_U_33
_atom_site_aniso_U_23
_atom_site_aniso_U_13
_atom_site_aniso_U_12
Cl1 0.0452(3) 0.0468(3) 0.0392(3) -0.0001(2) 0.02218(19) -0.0044(2)
Cl2 0.0809(5) 0.0410(5) 0.0479(4) 0.000 0.0416(3) 0.000
Cl3 0.0505(5) 0.0541(7) 0.0464(6) -0.0004(5) 0.0278(4) -0.0043(5)
O1 0.0501(8) 0.0428(10) 0.0450(9) 0.0019(7) 0.0221(6) -0.0056(8)
O2 0.0508(9) 0.0630(12) 0.0394(9) -0.0084(8) 0.0195(7) -0.0013(9)
O3 0.0585(9) 0.0579(12) 0.0472(9) -0.0083(8) 0.0293(6) -0.0042(8)
O4 0.0546(9) 0.0677(13) 0.0537(10) -0.0005(9) 0.0249(7) 0.0114(9)
N1 0.0433(9) 0.0514(13) 0.0391(10) -0.0012(9) 0.0195(7) -0.0007(9)
N2 0.0495(10) 0.0368(11) 0.0392(10) 0.0015(8) 0.0208(7) -0.0043(9)
N3 0.0408(9) 0.0373(11) 0.0382(10) -0.0005(8) 0.0196(7) -0.0018(8)
N4 0.0423(9) 0.0422(11) 0.0380(10) -0.0046(8) 0.0217(7) -0.0035(8)
N5 0.0422(9) 0.0653(14) 0.0354(10) -0.0085(9) 0.0224(7) -0.0090(9)
N6 0.0473(10) 0.0552(13) 0.0342(10) -0.0049(9) 0.0193(7) -0.0073(10)
N7 0.0462(9) 0.0439(12) 0.0502(11) 0.0007(9) 0.0281(7) -0.0036(9)
N8 0.0519(10) 0.0447(12) 0.0480(11) -0.0049(9) 0.0271(8) -0.0002(9)
C1 0.0446(11) 0.0512(15) 0.0360(12) 0.0002(11) 0.0209(8) 0.0046(11)
C2 0.0540(12) 0.0543(16) 0.0413(13) 0.0024(12) 0.0241(9) 0.0108(12)
C3 0.0656(13) 0.0503(15) 0.0438(13) 0.0125(11) 0.0306(10) 0.0188(12)
C4 0.0561(12) 0.0418(14) 0.0486(13) 0.0082(11) 0.0298(9) 0.0107(11)
C5 0.0407(11) 0.0418(14) 0.0420(13) 0.0021(11) 0.0189(9) 0.0056(10)
C6 0.0417(11) 0.0424(14) 0.0440(13) 0.0045(11) 0.0209(8) 0.0042(10)
C7 0.0433(11) 0.0412(13) 0.0412(12) 0.0019(10) 0.0210(8) -0.0044(10)
C8 0.0421(11) 0.0441(14) 0.0429(13) 0.0045(11) 0.0203(9) 0.0016(10)
C9 0.0458(11) 0.0402(14) 0.0503(13) 0.0039(11) 0.0256(9) 0.0034(10)
C10 0.0497(11) 0.0450(14) 0.0421(13) 0.0016(11) 0.0237(9) -0.0017(11)
C11 0.0429(11) 0.0428(14) 0.0402(12) 0.0030(11) 0.0187(9) -0.0001(10)
C12 0.0413(10) 0.0406(13) 0.0410(12) 0.0009(10) 0.0206(8) -0.0042(10)
C13 0.0419(11) 0.0412(13) 0.0418(12) 0.0035(10) 0.0197(8) -0.0018(10)
C14 0.0431(10) 0.0431(14) 0.0373(11) 0.0009(10) 0.0236(8) 0.0010(10)
C15 0.0405(10) 0.0396(13) 0.0379(12) 0.0025(10) 0.0196(8) 0.0007(10)
C16 0.0482(12) 0.0526(16) 0.0458(13) -0.0081(12) 0.0240(9) 0.0001(12)
C17 0.0521(12) 0.0525(16) 0.0436(13) -0.0071(12) 0.0229(10) -0.0003(12)
C18 0.0442(11) 0.0672(18) 0.0358(13) -0.0058(12) 0.0197(9) -0.0055(12)
C19 0.0469(11) 0.0575(16) 0.0380(12) -0.0116(11) 0.0239(8) -0.0057(11)
C20 0.0487(12) 0.0515(16) 0.0464(13) -0.0118(11) 0.0244(9) -0.0045(11)
C21 0.0583(12) 0.0515(16) 0.0580(14) -0.0148(12) 0.0353(10) -0.0121(12)
C22 0.0487(12) 0.0636(18) 0.0681(16) -0.0168(14) 0.0347(10) -0.0123(12)
C23 0.0476(11) 0.0606(17) 0.0511(14) -0.0091(12) 0.0276(9) -0.0015(12)
C24 0.0484(11) 0.0541(15) 0.0382(12) -0.0098(11) 0.0252(8) -0.0101(11)
C25 0.0412(11) 0.0587(16) 0.0404(13) -0.0035(12) 0.0199(9) 0.0025(11)
C26 0.0467(11) 0.0415(14) 0.0502(14) -0.0011(11) 0.0261(9) -0.0049(10)
C27 0.0483(11) 0.0425(14) 0.0478(13) -0.0006(11) 0.0273(9) -0.0031(10)
C28 0.0442(10) 0.0398(13) 0.0471(13) -0.0039(11) 0.0256(8) -0.0057(10)
C29 0.0461(11) 0.0451(14) 0.0397(12) 0.0002(10) 0.0228(8) -0.0038(11)
C30 0.0503(11) 0.0442(14) 0.0427(12) -0.0048(11) 0.0261(9) -0.0077(11)
C31 0.0475(11) 0.0401(13) 0.0439(13) -0.0049(10) 0.0248(8) -0.0076(10)
C32 0.0492(11) 0.0413(14) 0.0516(14) -0.0074(11) 0.0271(9) -0.0046(11)
C33 0.0519(12) 0.0436(15) 0.0528(14) -0.0030(12) 0.0266(10) -0.0017(11)
C34 0.0485(11) 0.0414(14) 0.0473(13) -0.0008(11) 0.0268(9) -0.0033(11)
C35 0.0493(12) 0.0419(14) 0.0477(13) 0.0024(11) 0.0243(9) -0.0019(11)
C36 0.0497(12) 0.0507(15) 0.0405(12) 0.0020(11) 0.0238(9) -0.0063(11)
C37 0.0494(11) 0.0481(15) 0.0425(12) -0.0007(11) 0.0284(8) -0.0055(11)
C38 0.0444(11) 0.0384(13) 0.0429(12) -0.0014(10) 0.0227(8) -0.0041(10)
C39 0.0450(11) 0.0389(13) 0.0424(12) -0.0029(10) 0.0228(8) -0.0060(10)
C40 0.0647(13) 0.0599(18) 0.0681(16) -0.0067(14) 0.0429(10) 0.0042(13)
C41 0.0858(15) 0.0540(16) 0.0719(15) 0.0014(12) 0.0522(10) 0.0078(12)
C42 0.0858(15) 0.0540(16) 0.0719(15) 0.0014(12) 0.0522(10) 0.0078(12)
C41A 0.0858(15) 0.0540(16) 0.0719(15) 0.0014(12) 0.0522(10) 0.0078(12)
C42A 0.0858(15) 0.0540(16) 0.0719(15) 0.0014(12) 0.0522(10) 0.0078(12)
O5 0.0703(18) 0.074(3) 0.073(2) -0.005(2) 0.0515(13) 0.0007(19)
O6 0.0571(18) 0.090(3) 0.066(2) -0.018(2) 0.0370(14) -0.002(2)

loop_
_atom_type_symbol
_atom_type_description
_atom_type_scat_dispersion_real
_atom_type_scat_dispersion_imag
_atom_type_scat_source
C C 0.0070 0.0030 'International Tables Vol C Tables 4.2.6.8 and 6.1.1.4'
H H 0.0000 0.0000 'International Tables Vol C Tables 4.2.6.8 and 6.1.1.4'
N N 0.0130 0.0070 'International Tables Vol C Tables 4.2.6.8 and 6.1.1.4'
O O 0.0210 0.0120 'International Tables Vol C Tables 4.2.6.8 and 6.1.1.4'
Cl Cl 0.2300 0.2930 'International Tables Vol C Tables 4.2.6.8 and 6.1.1.4'

loop_
_geom_angle_atom_site_label_1
_geom_angle_atom_site_label_2
_geom_angle_atom_site_label_3
_geom_angle
C5 N1 C1 117.4(3)
C6 N2 C7 121.3(2)
C6 N2 H2A 119.3
C7 N2 H2A 119.4
C14 N3 C13 112.4(2)
C14 N3 H3A 109.2
C13 N3 H3A 109.1
C14 N3 H3B 109.1
C13 N3 H3B 109.1
H3A N3 H3B 107.8
C15 N4 C26 111.4(2)
C15 N4 C16 110.6(2)
C26 N4 C16 108.6(2)
C17 N5 C18 115.0(2)
C17 N5 H5A 108.5
C18 N5 H5A 108.5
C17 N5 H5B 108.6
C18 N5 H5B 108.5
H5A N5 H5B 107.5
C25 N6 C24 123.6(2)
C25 N6 H6A 118.2
C24 N6 H6A 118.2
C28 N7 C27 120.5(2)
C28 N7 H7A 106.9
C27 N7 H7A 106.8
C32 N8 C33 125.0(2)
C32 N8 C40 117.0(2)
C33 N8 C40 117.9(2)
N1 C1 C2 122.7(3)
N1 C1 C25 116.5(3)
C2 C1 C25 120.7(2)
C3 C2 C1 119.1(3)
C3 C2 H2 120.4
C1 C2 H2 120.4
C2 C3 C4 118.9(3)
C2 C3 H3 120.5
C4 C3 H3 120.5
C5 C4 C3 118.1(3)
C5 C4 H4 120.9
C3 C4 H4 120.9
N1 C5 C4 123.7(2)
N1 C5 C6 117.1(3)
C4 C5 C6 119.1(2)
O1 C6 N2 123.7(2)
O1 C6 C5 121.2(3)
N2 C6 C5 115.1(2)
C12 C7 C8 120.5(3)
C12 C7 N2 121.6(3)
C8 C7 N2 117.9(2)
C9 C8 C7 119.9(2)
C9 C8 H8 120.1
C7 C8 H8 120.1
C10 C9 C8 119.8(3)
C10 C9 H9 120.1
C8 C9 H9 120.1
C9 C10 C11 120.7(3)
C9 C10 H10 119.6
C11 C10 H10 119.6
C10 C11 C12 120.8(2)
C10 C11 H11 119.6
C12 C11 H11 119.6
C7 C12 C11 118.3(3)
C7 C12 C13 122.3(3)
C11 C12 C13 119.3(2)
N3 C13 C12 112.4(3)
N3 C13 H13A 109.1
C12 C13 H13A 109.1
N3 C13 H13B 109.1
C12 C13 H13B 109.1
H13A C13 H13B 107.9
N3 C14 C15 110.2(2)
N3 C14 H14A 109.6
C15 C14 H14A 109.6
N3 C14 H14B 109.6
C15 C14 H14B 109.6
H14A C14 H14B 108.1
N4 C15 C14 111.44(19)
N4 C15 H15A 109.3
C14 C15 H15A 109.3
N4 C15 H15B 109.3
C14 C15 H15B 109.3
H15A C15 H15B 108.0
N4 C16 C17 112.8(2)
N4 C16 H16A 109.0
C17 C16 H16A 109.0
N4 C16 H16B 109.0
C17 C16 H16B 109.0
H16A C16 H16B 107.8
N5 C17 C16 109.9(2)
N5 C17 H17A 109.7
C16 C17 H17A 109.7
N5 C17 H17B 109.7
C16 C17 H17B 109.7
H17A C17 H17B 108.2
N5 C18 C19 114.6(3)
N5 C18 H18A 108.6
C19 C18 H18A 108.6
N5 C18 H18B 108.6
C19 C18 H18B 108.6
H18A C18 H18B 107.6
C24 C19 C20 118.8(3)
C24 C19 C18 121.4(3)
C20 C19 C18 119.7(3)
C21 C20 C19 120.8(3)
C21 C20 H20 119.6
C19 C20 H20 119.6
C22 C21 C20 119.5(3)
C22 C21 H21 120.3
C20 C21 H21 120.3
C21 C22 C23 121.0(3)
C21 C22 H22 119.5
C23 C22 H22 119.5
C22 C23 C24 120.0(3)
C22 C23 H23 120.0
C24 C23 H23 120.0
C23 C24 C19 119.8(3)
C23 C24 N6 120.0(3)
C19 C24 N6 120.1(2)
O2 C25 N6 123.1(3)
O2 C25 C1 121.6(3)
N6 C25 C1 115.2(2)
N4 C26 C27 114.8(2)
N4 C26 H26A 108.6
C27 C26 H26A 108.6
N4 C26 H26B 108.6
C27 C26 H26B 108.6
H26A C26 H26B 107.5
N7 C27 C26 112.3(2)
N7 C27 H27A 109.1
C26 C27 H27A 109.1
N7 C27 H27B 109.1
C26 C27 H27B 109.1
H27A C27 H27B 107.9
N7 C28 C29 120.3(2)
N7 C28 C38 120.4(3)
C29 C28 C38 119.3(3)
C28 C29 C30 120.5(2)
C28 C29 H29 119.8
C30 C29 H29 119.8
C31 C30 C29 122.2(3)
C31 C30 H30 118.9
C29 C30 H30 118.9
C30 C31 C39 119.1(3)
C30 C31 C32 120.0(3)
C39 C31 C32 120.9(2)
O3 C32 N8 119.7(3)
O3 C32 C31 123.3(2)
N8 C32 C31 117.0(2)
O4 C33 N8 120.7(3)
O4 C33 C34 122.4(3)
N8 C33 C34 116.8(2)
C35 C34 C39 121.0(3)
C35 C34 C33 119.0(2)
C39 C34 C33 120.0(3)
C34 C35 C36 119.1(2)
C34 C35 H35 120.4
C36 C35 H35 120.4
C37 C36 C35 121.4(3)
C37 C36 H36 119.3
C35 C36 H36 119.3
C36 C37 C38 121.2(3)
C36 C37 H37 119.4
C38 C37 H37 119.4
C37 C38 C39 117.7(2)
C37 C38 C28 123.8(3)
C39 C38 C28 118.5(3)
C31 C39 C34 120.1(3)
C31 C39 C38 120.3(2)
C34 C39 C38 119.5(3)
N8 C40 C41A 113.4(3)
N8 C40 C41 112.5(2)
N8 C40 H40A 109.1
C41 C40 H40A 109.1
N8 C40 H40B 109.1
C41 C40 H40B 109.1
H40A C40 H40B 107.8
N8 C40 H40C 108.9
C41A C40 H40C 108.9
N8 C40 H40D 108.9
C41A C40 H40D 108.9
H40C C40 H40D 107.7
C42 C41 C40 113.2(3)
C42 C41 H41A 108.9
C40 C41 H41A 108.9
C42 C41 H41B 108.9
C40 C41 H41B 108.9
H41A C41 H41B 107.8
C41 C42 H42A 109.5
C41 C42 H42B 109.5
H42A C42 H42B 109.5
C41 C42 H42C 109.5
H42A C42 H42C 109.5
H42B C42 H42C 109.5
C40 C41A C42A 113.8(4)
C40 C41A H41C 108.8
C42A C41A H41C 108.8
C40 C41A H41D 108.8
C42A C41A H41D 108.8
H41C C41A H41D 107.7
C41A C42A H42D 109.5
C41A C42A H42E 109.5
H42D C42A H42E 109.5
C41A C42A H42F 109.5
H42D C42A H42F 109.5
H42E C42A H42F 109.5
H5C O5 H5D 111.9
H6B O6 H6C 110.1

loop_
_geom_bond_atom_site_label_1
_geom_bond_atom_site_label_2
_geom_bond_distance
O1 C6 1.230(3)
O2 C25 1.240(3)
O3 C32 1.237(4)
O4 C33 1.224(3)
N1 C5 1.342(4)
N1 C1 1.353(3)
N2 C6 1.367(4)
N2 C7 1.433(4)
N2 H2A 0.9000
N3 C14 1.495(3)
N3 C13 1.506(3)
N3 H3A 0.9102
N3 H3B 0.9099
N4 C15 1.477(3)
N4 C26 1.483(4)
N4 C16 1.486(4)
N5 C17 1.488(4)
N5 C18 1.509(3)
N5 H5A 0.9099
N5 H5B 0.9101
N6 C25 1.357(4)
N6 C24 1.430(4)
N6 H6A 0.9000
N7 C28 1.387(4)
N7 C27 1.464(3)
N7 H7A 0.8998
N8 C32 1.400(3)
N8 C33 1.400(4)
N8 C40 1.500(4)
C1 C2 1.389(4)
C1 C25 1.505(4)
C2 C3 1.388(4)
C2 H2 0.9500
C3 C4 1.394(4)
C3 H3 0.9500
C4 C5 1.392(4)
C4 H4 0.9500
C5 C6 1.514(4)
C7 C12 1.400(3)
C7 C8 1.407(4)
C8 C9 1.394(4)
C8 H8 0.9500
C9 C10 1.380(3)
C9 H9 0.9500
C10 C11 1.387(4)
C10 H10 0.9500
C11 C12 1.407(4)
C11 H11 0.9500
C12 C13 1.519(4)
C13 H13A 0.9900
C13 H13B 0.9900
C14 C15 1.532(4)
C14 H14A 0.9900
C14 H14B 0.9900
C15 H15A 0.9900
C15 H15B 0.9900
C16 C17 1.520(3)
C16 H16A 0.9900
C16 H16B 0.9900
C17 H17A 0.9900
C17 H17B 0.9900
C18 C19 1.510(4)
C18 H18A 0.9900
C18 H18B 0.9900
C19 C24 1.400(4)
C19 C20 1.412(4)
C20 C21 1.385(4)
C20 H20 0.9500
C21 C22 1.378(4)
C21 H21 0.9500
C22 C23 1.388(5)
C22 H22 0.9500
C23 C24 1.395(4)
C23 H23 0.9500
C26 C27 1.522(5)
C26 H26A 0.9900
C26 H26B 0.9900
C27 H27A 0.9900
C27 H27B 0.9900
C28 C29 1.399(4)
C28 C38 1.442(3)
C29 C30 1.403(5)
C29 H29 0.9500
C30 C31 1.376(3)
C30 H30 0.9500
C31 C39 1.418(4)
C31 C32 1.473(5)
C33 C34 1.495(5)
C34 C35 1.394(4)
C34 C39 1.418(3)
C35 C36 1.404(5)
C35 H35 0.9500
C36 C37 1.379(4)
C36 H36 0.9500
C37 C38 1.420(4)
C37 H37 0.9500
C38 C39 1.442(4)
C40 C41A 1.515(6)
C40 C41 1.524(5)
C40 H40A 0.9900
C40 H40B 0.9900
C40 H40C 0.9900
C40 H40D 0.9900
C41 C42 1.520(5)
C41 H41A 0.9900
C41 H41B 0.9900
C42 H42A 0.9800
C42 H42B 0.9800
C42 H42C 0.9800
C41A C42A 1.515(6)
C41A H41C 0.9900
C41A H41D 0.9900
C42A H42D 0.9800
C42A H42E 0.9800
C42A H42F 0.9800
O5 H5C 0.9119
O5 H5D 0.9119
O6 H6B 0.9090
O6 H6C 0.9090

loop_
_geom_hbond_atom_site_label_D
_geom_hbond_atom_site_label_H
_geom_hbond_atom_site_label_A
_geom_hbond_distance_DH
_geom_hbond_distance_HA
_geom_hbond_distance_DA
_geom_hbond_angle_DHA
_geom_hbond_site_symmetry_A
N2 H2A Cl1 0.90 2.50 3.303(2) 148.9 .
N3 H3A Cl2 0.91 2.23 3.112(3) 162.6 1_556
N3 H3B Cl1 0.91 2.35 3.204(3) 155.5 .
N5 H5A Cl3 0.91 2.29 3.138(3) 154.7 .
N5 H5A O5 0.91 2.25 2.848(5) 122.6 2_656
N5 H5A O6 0.91 2.06 2.817(5) 139.8 2_656
N5 H5B Cl1 0.91 2.26 3.161(3) 172.4 .
N6 H6A Cl1 0.90 2.51 3.284(3) 143.9 .
N7 H7A Cl1 0.90 2.63 3.467(3) 156.1 .
C8 H8 O3 0.95 2.52 3.445(3) 163.8 6_565
C14 H14B Cl3 0.99 2.73 3.685(3) 163.2 .
C15 H15B Cl2 0.99 2.76 3.565(3) 138.7 1_556
C16 H16B O6 0.99 2.42 3.181(6) 133.4 2_656
C27 H27B Cl2 0.99 2.73 3.712(3) 173.1 1_556
O5 H5C Cl3 0.91 2.38 3.288(5) 179.9 .
O6 H6B Cl3 0.91 2.23 3.139(5) 179.3 .

loop_
_geom_torsion_atom_site_label_1
_geom_torsion_atom_site_label_2
_geom_torsion_atom_site_label_3
_geom_torsion_atom_site_label_4
_geom_torsion
C5 N1 C1 C2 -0.3(4)
C5 N1 C1 C25 179.5(3)
N1 C1 C2 C3 1.2(5)
C25 C1 C2 C3 -178.6(3)
C1 C2 C3 C4 -1.0(5)
C2 C3 C4 C5 0.1(5)
C1 N1 C5 C4 -0.7(4)
C1 N1 C5 C6 176.2(3)
C3 C4 C5 N1 0.9(5)
C3 C4 C5 C6 -176.0(3)
C7 N2 C6 O1 11.3(4)
C7 N2 C6 C5 -166.9(2)
N1 C5 C6 O1 -178.6(3)
C4 C5 C6 O1 -1.5(4)
N1 C5 C6 N2 -0.3(4)
C4 C5 C6 N2 176.7(3)
C6 N2 C7 C12 -124.8(3)
C6 N2 C7 C8 55.1(4)
C12 C7 C8 C9 -0.3(4)
N2 C7 C8 C9 179.8(3)
C7 C8 C9 C10 -0.8(4)
C8 C9 C10 C11 1.3(5)
C9 C10 C11 C12 -0.5(5)
C8 C7 C12 C11 1.0(4)
N2 C7 C12 C11 -179.1(3)
C8 C7 C12 C13 -174.3(3)
N2 C7 C12 C13 5.5(4)
C10 C11 C12 C7 -0.6(4)
C10 C11 C12 C13 174.9(3)
C14 N3 C13 C12 -164.01(19)
C7 C12 C13 N3 -117.8(3)
C11 C12 C13 N3 66.9(3)
C13 N3 C14 C15 -177.66(19)
C26 N4 C15 C14 -148.7(2)
C16 N4 C15 C14 90.5(3)
N3 C14 C15 N4 64.6(3)
C15 N4 C16 C17 -152.6(3)
C26 N4 C16 C17 85.0(3)
C18 N5 C17 C16 162.7(3)
N4 C16 C17 N5 72.3(4)
C17 N5 C18 C19 73.1(3)
N5 C18 C19 C24 99.9(3)
N5 C18 C19 C20 -83.4(3)
C24 C19 C20 C21 2.4(5)
C18 C19 C20 C21 -174.3(3)
C19 C20 C21 C22 0.5(5)
C20 C21 C22 C23 -2.6(5)
C21 C22 C23 C24 1.8(5)
C22 C23 C24 C19 1.1(5)
C22 C23 C24 N6 -180.0(3)
C20 C19 C24 C23 -3.2(4)
C18 C19 C24 C23 173.5(3)
C20 C19 C24 N6 177.9(3)
C18 C19 C24 N6 -5.4(4)
C25 N6 C24 C23 -59.3(4)
C25 N6 C24 C19 119.5(3)
C24 N6 C25 O2 -2.4(5)
C24 N6 C25 C1 179.0(3)
N1 C1 C25 O2 175.0(3)
C2 C1 C25 O2 -5.2(5)
N1 C1 C25 N6 -6.4(4)
C2 C1 C25 N6 173.4(3)
C15 N4 C26 C27 72.8(3)
C16 N4 C26 C27 -165.28(19)
C28 N7 C27 C26 170.4(2)
N4 C26 C27 N7 73.4(3)
C27 N7 C28 C29 1.2(4)
C27 N7 C28 C38 -177.3(2)
N7 C28 C29 C30 178.1(2)
C38 C28 C29 C30 -3.3(4)
C28 C29 C30 C31 1.1(4)
C29 C30 C31 C39 1.5(4)
C29 C30 C31 C32 -178.9(3)
C33 N8 C32 O3 -177.3(3)
C40 N8 C32 O3 0.9(4)
C33 N8 C32 C31 1.3(4)
C40 N8 C32 C31 179.5(2)
C30 C31 C32 O3 1.1(4)
C39 C31 C32 O3 -179.3(3)
C30 C31 C32 N8 -177.5(2)
C39 C31 C32 N8 2.2(4)
C32 N8 C33 O4 174.2(3)
C40 N8 C33 O4 -3.9(4)
C32 N8 C33 C34 -4.2(4)
C40 N8 C33 C34 177.6(2)
O4 C33 C34 C35 3.6(4)
N8 C33 C34 C35 -178.0(2)
O4 C33 C34 C39 -174.6(3)
N8 C33 C34 C39 3.9(4)
C39 C34 C35 C36 0.4(4)
C33 C34 C35 C36 -177.8(3)
C34 C35 C36 C37 -0.1(4)
C35 C36 C37 C38 -0.7(4)
C36 C37 C38 C39 1.3(4)
C36 C37 C38 C28 179.6(3)
N7 C28 C38 C37 3.2(4)
C29 C28 C38 C37 -175.4(3)
N7 C28 C38 C39 -178.5(2)
C29 C28 C38 C39 3.0(4)
C30 C31 C39 C34 177.2(3)
C32 C31 C39 C34 -2.4(4)
C30 C31 C39 C38 -1.8(4)
C32 C31 C39 C38 178.6(3)
C35 C34 C39 C31 -178.8(3)
C33 C34 C39 C31 -0.7(4)
C35 C34 C39 C38 0.3(4)
C33 C34 C39 C38 178.4(3)
C37 C38 C39 C31 178.0(3)
C28 C38 C39 C31 -0.4(4)
C37 C38 C39 C34 -1.0(4)
C28 C38 C39 C34 -179.5(2)
C32 N8 C40 C41A 109.3(3)
C33 N8 C40 C41A -72.4(3)
C32 N8 C40 C41 78.4(3)
C33 N8 C40 C41 -103.3(2)
N8 C40 C41 C42 67.5(3)
N8 C40 C41A C42A -61.1(7)

loop_
_platon_squeeze_void_nr
_platon_squeeze_void_average_x
_platon_squeeze_void_average_y
_platon_squeeze_void_average_z
_platon_squeeze_void_volume
_platon_squeeze_void_count_electrons
_platon_squeeze_void_content
1 0.000 0.424 0.250 114 22 ' '
2 0.500 0.924 0.250 114 22 ' '
3 0.000 0.576 0.750 114 22 ' '
4 0.500 0.076 0.750 114 22 ' '
